data_2225499
loop_
_publ_author_name
'Hemamalini, Madhukar'
'Fun, Hoong-Kun'

_publ_section_title
;
 2-Amino-4-methylpyridinium trifluoroacetate
;
_journal_coeditor_code CI5038
_journal_issue 4
_journal_name_full 'Acta Crystallographica Section E'
_journal_page_first o781
_journal_page_last o782
_journal_paper_doi 10.1107/S1600536810008202
_journal_volume 66
_journal_year 2010
_chemical_formula_iupac 'C6 H9 N2 +, C2 F3 O2 -'
_chemical_formula_moiety 'C6 H9 N2 +, C2 F3 O2 -'
_chemical_formula_sum 'C8 H9 F3 N2 O2'
_chemical_formula_weight 222.17
_chemical_name_systematic
;
2-Amino-4-methylpyridinium trifluoroacetate
;
_space_group_IT_number 2
_symmetry_cell_setting triclinic
_symmetry_space_group_name_Hall '-P 1'
_symmetry_space_group_name_H-M 'P -1'
_atom_sites_solution_hydrogens geom
_atom_sites_solution_primary direct
_atom_sites_solution_secondary difmap
_audit_creation_method SHELXL-97
_cell_angle_alpha 81.2080(10)
_cell_angle_beta 72.199(2)
_cell_angle_gamma 74.6470(10)
_cell_formula_units_Z 4
_cell_length_a 8.5229(2)
_cell_length_b 11.0649(3)
_cell_length_c 11.6573(3)
_cell_measurement_reflns_used 4908
_cell_measurement_temperature 296
_cell_measurement_theta_max 30.03
_cell_measurement_theta_min 2.55
_cell_volume 1006.26(5)
_computing_cell_refinement 'SAINT (Bruker, 2009)'
_computing_data_collection 'APEX2 (Bruker, 2009)'
_computing_data_reduction 'SAINT (Bruker, 2009)'
_computing_molecular_graphics 'SHELXTL (Sheldrick, 2008)'
_computing_publication_material 'SHELXTL (Sheldrick, 2008) and PLATON (Spek, 2009)'
_computing_structure_refinement 'SHELXTL (Sheldrick, 2008)'
_computing_structure_solution 'SHELXTL (Sheldrick, 2008)'
_diffrn_ambient_temperature 296
_diffrn_measured_fraction_theta_full 0.992
_diffrn_measured_fraction_theta_max 0.992
_diffrn_measurement_device_type
;
Bruker SMART APEXII CCD area-detector diffractometer
;
_diffrn_measurement_method '\f and \w scans'
_diffrn_radiation_monochromator graphite
_diffrn_radiation_source 'fine-focus sealed tube'
_diffrn_radiation_type MoK\a
_diffrn_radiation_wavelength 0.71073
_diffrn_reflns_av_R_equivalents 0.0284
_diffrn_reflns_av_sigmaI/netI 0.0290
_diffrn_reflns_limit_h_max 11
_diffrn_reflns_limit_h_min -11
_diffrn_reflns_limit_k_max 15
_diffrn_reflns_limit_k_min -15
_diffrn_reflns_limit_l_max 16
_diffrn_reflns_limit_l_min -16
_diffrn_reflns_number 21533
_diffrn_reflns_theta_full 30.00
_diffrn_reflns_theta_max 30.00
_diffrn_reflns_theta_min 1.84
_diffrn_standards_number 0
_exptl_absorpt_coefficient_mu 0.142
_exptl_absorpt_correction_T_max 0.9889
_exptl_absorpt_correction_T_min 0.9254
_exptl_absorpt_correction_type multi-scan
_exptl_absorpt_process_details '(SADABS; Bruker, 2009)'
_exptl_crystal_colour colourless
_exptl_crystal_density_diffrn 1.467
_exptl_crystal_density_method 'not measured'
_exptl_crystal_description Plate
_exptl_crystal_F_000 456
_exptl_crystal_size_max 0.56
_exptl_crystal_size_mid 0.19
_exptl_crystal_size_min 0.08
_refine_diff_density_max 0.251
_refine_diff_density_min -0.259
_refine_ls_extinction_method none
_refine_ls_goodness_of_fit_ref 1.059
_refine_ls_hydrogen_treatment mixed
_refine_ls_matrix_type full
_refine_ls_number_parameters 357
_refine_ls_number_reflns 5803
_refine_ls_number_restraints 114
_refine_ls_restrained_S_all 1.173
_refine_ls_R_factor_all 0.1153
_refine_ls_R_factor_gt 0.0701
_refine_ls_shift/su_max 0.001
_refine_ls_shift/su_mean 0.000
_refine_ls_structure_factor_coef Fsqd
_refine_ls_weighting_details 'calc w=1/[\s^2^(Fo^2^)+(0.0642P)^2^+0.3844P] where P=(Fo^2^+2Fc^2^)/3'
_refine_ls_weighting_scheme calc
_refine_ls_wR_factor_gt 0.1627
_refine_ls_wR_factor_ref 0.1866
_reflns_number_gt 3405
_reflns_number_total 5803
_reflns_threshold_expression I>2\s(I)
_cod_data_source_file ci5038.cif
_cod_data_source_block I
_cod_depositor_comments
;
The following automatic conversions were performed:
'_symmetry_cell_setting' value 'Triclinic' changed to 'triclinic'
according to '/home/saulius/struct/CIF-dictionaries/cif_core.dic'
dictionary named 'cif_core.dic' version 2.4.1 from 2010-06-29.

Automatic conversion script
Id: cif_fix_enum 1527 2010-12-29 10:47:43Z saulius 
;
_cod_original_cell_volume 1006.26(4)
_cod_database_code 2225499
_cod_database_fobs_code 2225499

loop_
_symmetry_equiv_pos_as_xyz
'x, y, z'
'-x, -y, -z'

loop_
_atom_site_type_symbol
_atom_site_label
_atom_site_fract_x
_atom_site_fract_y
_atom_site_fract_z
_atom_site_U_iso_or_equiv
_atom_site_adp_type
_atom_site_calc_flag
_atom_site_refinement_flags
_atom_site_occupancy
_atom_site_disorder_assembly
_atom_site_disorder_group
N N1A 0.3581(3) 0.99313(18) 0.21338(18) 0.0510(5) Uani d . 1 . .
N N2A 0.2610(3) 0.8369(2) 0.1674(2) 0.0672(6) Uani d D 1 . .
C C1A 0.4811(3) 1.0518(2) 0.2081(2) 0.0589(6) Uani d . 1 . .
H H1AA 0.4538 1.1237 0.2490 0.071 Uiso calc R 1 . .
C C2A 0.6422(3) 1.0074(3) 0.1447(2) 0.0605(6) Uani d . 1 . .
H H2AA 0.7258 1.0485 0.1412 0.073 Uiso calc R 1 . .
C C3A 0.6831(3) 0.8980(2) 0.0835(2) 0.0553(6) Uani d . 1 . .
C C4A 0.5572(3) 0.8401(2) 0.0901(2) 0.0548(6) Uani d . 1 . .
H H4AA 0.5829 0.7678 0.0500 0.066 Uiso calc R 1 . .
C C5A 0.3900(3) 0.8882(2) 0.1564(2) 0.0500(6) Uani d . 1 . .
C C6A 0.8627(4) 0.8466(3) 0.0138(3) 0.0779(8) Uani d . 1 . .
H H6AA 0.8721 0.7662 -0.0125 0.117 Uiso calc R 1 . .
H H6AB 0.9358 0.8373 0.0645 0.117 Uiso calc R 1 . .
H H6AC 0.8951 0.9033 -0.0554 0.117 Uiso calc R 1 . .
N N1B 0.2268(3) 0.49192(19) 0.32553(19) 0.0529(5) Uani d . 1 . .
N N2B 0.1215(4) 0.3395(2) 0.2805(2) 0.0708(7) Uani d D 1 . .
C C1B 0.2776(3) 0.5451(3) 0.4013(2) 0.0600(7) Uani d . 1 . .
H H1BB 0.309(4) 0.622(3) 0.367(3) 0.072(8) Uiso d . 1 . .
C C2B 0.2732(3) 0.4938(3) 0.5135(3) 0.0634(7) Uani d . 1 . .
H H2BA 0.3074 0.5315 0.5648 0.076 Uiso calc R 1 . .
C C3B 0.2162(3) 0.3817(3) 0.5533(2) 0.0612(6) Uani d . 1 . .
C C4B 0.1643(3) 0.3302(2) 0.4769(2) 0.0581(6) Uani d . 1 . .
H H4BA 0.1248 0.2572 0.5027 0.070 Uiso calc R 1 . .
C C5B 0.1695(3) 0.3855(2) 0.3598(2) 0.0508(6) Uani d . 1 . .
C C6B 0.2136(6) 0.3216(4) 0.6779(3) 0.0997(12) Uani d . 1 . .
H H6BA 0.1825 0.2426 0.6877 0.149 Uiso calc R 1 . .
H H6BB 0.1326 0.3759 0.7365 0.149 Uiso calc R 1 . .
H H6BC 0.3240 0.3079 0.6894 0.149 Uiso calc R 1 . .
F F1A 0.7612(16) 0.1532(10) 0.5327(7) 0.084(2) Uani d PDU 0.50(3) A 1
F F2A 0.6477(14) 0.1650(13) 0.3757(10) 0.102(3) Uani d PDU 0.50(3) A 1
F F3A 0.6788(15) 0.0165(9) 0.5069(8) 0.093(3) Uani d PDU 0.50(3) A 1
F F1C 0.7539(17) 0.1841(16) 0.5129(13) 0.110(4) Uani d PDU 0.50(3) A 2
F F2C 0.6745(18) 0.2046(15) 0.3790(11) 0.122(4) Uani d PDU 0.50(3) A 2
F F3C 0.6439(18) 0.0349(13) 0.4851(15) 0.117(4) Uani d PDU 0.50(3) A 2
O O1A 0.9324(3) -0.0511(2) 0.3165(2) 0.0937(7) Uani d . 1 . .
O O2A 1.0382(2) 0.10073(17) 0.34606(19) 0.0712(6) Uani d . 1 . .
C C7A 0.9242(3) 0.0450(2) 0.3593(2) 0.0562(6) Uani d . 1 A .
C C8A 0.7515(3) 0.1063(3) 0.4389(2) 0.0636(7) Uani d D 1 . .
F F1B 0.4287(6) 0.6567(4) 0.8679(3) 0.0917(13) Uani d PDU 0.756(9) B 1
F F2B 0.1802(5) 0.6740(7) 0.8575(4) 0.136(2) Uani d PDU 0.756(9) B 1
F F3B 0.3737(6) 0.5082(4) 0.8111(4) 0.1062(14) Uani d PDU 0.756(9) B 1
F F1D 0.310(2) 0.7120(8) 0.8858(9) 0.101(4) Uani d PDU 0.244(9) B 2
F F2D 0.1842(14) 0.6008(13) 0.8405(11) 0.094(4) Uani d PDU 0.244(9) B 2
F F3D 0.4324(15) 0.5237(15) 0.8247(14) 0.122(5) Uani d PDU 0.244(9) B 2
O O1B 0.2191(3) 0.4371(2) 1.03426(19) 0.0899(7) Uani d . 1 . .
O O2B 0.2503(3) 0.60549(17) 1.09745(16) 0.0786(6) Uani d . 1 . .
C C7B 0.2531(3) 0.5397(2) 1.0201(2) 0.0566(6) Uani d . 1 B .
C C8B 0.3048(3) 0.5954(3) 0.8898(2) 0.0649(7) Uani d D 1 . .
H H1NA 0.252(4) 1.022(2) 0.257(2) 0.057(7) Uiso d . 1 . .
H H2NA 0.161(3) 0.869(2) 0.209(2) 0.062(8) Uiso d D 1 . .
H H3NA 0.276(4) 0.775(2) 0.127(2) 0.077(9) Uiso d D 1 . .
H H1NB 0.238(3) 0.524(2) 0.251(3) 0.058(7) Uiso d . 1 . .
H H2NB 0.146(4) 0.368(3) 0.2065(19) 0.079(10) Uiso d D 1 . .
H H3NB 0.078(3) 0.278(2) 0.301(3) 0.070(9) Uiso d D 1 . .

loop_
_atom_site_aniso_label
_atom_site_aniso_U_11
_atom_site_aniso_U_22
_atom_site_aniso_U_33
_atom_site_aniso_U_12
_atom_site_aniso_U_13
_atom_site_aniso_U_23
N1A 0.0562(13) 0.0494(11) 0.0466(11) -0.0169(9) -0.0063(10) -0.0099(8)
N2A 0.0761(17) 0.0585(14) 0.0704(15) -0.0299(13) -0.0057(13) -0.0204(12)
C1A 0.0699(17) 0.0555(14) 0.0587(15) -0.0232(13) -0.0167(13) -0.0136(11)
C2A 0.0599(16) 0.0667(16) 0.0606(15) -0.0210(13) -0.0189(13) -0.0064(12)
C3A 0.0599(15) 0.0566(14) 0.0451(13) -0.0056(12) -0.0168(11) -0.0005(10)
C4A 0.0710(16) 0.0439(12) 0.0463(13) -0.0077(11) -0.0160(12) -0.0049(10)
C5A 0.0684(16) 0.0418(11) 0.0407(11) -0.0174(11) -0.0143(11) 0.0007(9)
C6A 0.0636(18) 0.084(2) 0.076(2) -0.0031(15) -0.0145(15) -0.0103(16)
N1B 0.0631(13) 0.0487(11) 0.0455(11) -0.0230(10) -0.0047(10) -0.0029(9)
N2B 0.0989(19) 0.0645(15) 0.0620(15) -0.0456(14) -0.0189(14) -0.0039(12)
C1B 0.0676(17) 0.0579(15) 0.0575(15) -0.0305(13) -0.0076(12) -0.0056(12)
C2B 0.0653(16) 0.0714(17) 0.0621(16) -0.0281(14) -0.0186(13) -0.0066(13)
C3B 0.0603(15) 0.0629(15) 0.0607(15) -0.0179(12) -0.0191(12) 0.0055(12)
C4B 0.0627(15) 0.0490(13) 0.0619(15) -0.0228(12) -0.0122(12) 0.0048(11)
C5B 0.0505(13) 0.0451(12) 0.0545(14) -0.0159(10) -0.0054(10) -0.0068(10)
C6B 0.140(3) 0.101(3) 0.079(2) -0.054(2) -0.058(2) 0.0303(19)
F1A 0.096(4) 0.091(4) 0.054(3) -0.014(3) -0.010(2) -0.012(3)
F2A 0.083(4) 0.122(5) 0.092(4) 0.007(4) -0.037(3) -0.012(4)
F3A 0.076(4) 0.117(4) 0.073(4) -0.038(3) 0.000(3) 0.015(3)
F1C 0.101(5) 0.114(6) 0.127(6) -0.038(4) -0.010(4) -0.068(5)
F2C 0.100(5) 0.125(6) 0.103(5) 0.013(4) -0.025(3) 0.023(4)
F3C 0.080(4) 0.131(6) 0.146(7) -0.068(4) 0.001(4) -0.024(4)
O1A 0.0789(14) 0.0947(16) 0.1201(19) -0.0387(12) -0.0099(13) -0.0498(14)
O2A 0.0621(11) 0.0612(11) 0.0907(14) -0.0314(9) -0.0031(10) -0.0147(10)
C7A 0.0600(15) 0.0598(14) 0.0554(14) -0.0271(12) -0.0143(12) -0.0044(11)
C8A 0.0613(16) 0.0771(19) 0.0573(16) -0.0277(14) -0.0137(13) -0.0049(13)
F1B 0.098(3) 0.100(2) 0.0800(17) -0.053(2) -0.0076(16) 0.0035(15)
F2B 0.086(2) 0.174(4) 0.093(2) 0.023(3) -0.0136(18) 0.040(3)
F3B 0.119(3) 0.130(3) 0.0665(18) -0.051(2) 0.0142(19) -0.0440(16)
F1D 0.146(8) 0.084(5) 0.079(5) -0.052(5) -0.025(5) 0.008(4)
F2D 0.105(6) 0.113(7) 0.084(5) -0.030(5) -0.062(5) 0.012(5)
F3D 0.078(6) 0.148(8) 0.112(7) -0.006(5) -0.002(5) -0.010(6)
O1B 0.140(2) 0.0703(13) 0.0708(13) -0.0528(14) -0.0189(13) -0.0111(10)
O2B 0.1372(19) 0.0565(11) 0.0532(11) -0.0412(12) -0.0259(11) -0.0054(8)
C7B 0.0670(16) 0.0506(13) 0.0537(14) -0.0165(12) -0.0137(12) -0.0094(11)
C8B 0.0657(18) 0.0713(18) 0.0547(15) -0.0147(15) -0.0106(13) -0.0108(13)

loop_
_atom_type_symbol
_atom_type_description
_atom_type_scat_dispersion_real
_atom_type_scat_dispersion_imag
_atom_type_scat_source
C C 0.0033 0.0016 'International Tables Vol C Tables 4.2.6.8 and 6.1.1.4'
H H 0.0000 0.0000 'International Tables Vol C Tables 4.2.6.8 and 6.1.1.4'
N N 0.0061 0.0033 'International Tables Vol C Tables 4.2.6.8 and 6.1.1.4'
O O 0.0106 0.0060 'International Tables Vol C Tables 4.2.6.8 and 6.1.1.4'
F F 0.0171 0.0103 'International Tables Vol C Tables 4.2.6.8 and 6.1.1.4'

loop_
_geom_angle_atom_site_label_1
_geom_angle_atom_site_label_2
_geom_angle_atom_site_label_3
_geom_angle_site_symmetry_1
_geom_angle_site_symmetry_3
_geom_angle
_geom_angle_publ_flag
C5A N1A C1A . . 122.3(2) ?
C5A N1A H1NA . . 116.6(16) ?
C1A N1A H1NA . . 121.0(16) ?
C5A N2A H2NA . . 121.2(18) ?
C5A N2A H3NA . . 119(2) ?
H2NA N2A H3NA . . 119(3) ?
C2A C1A N1A . . 120.9(2) ?
C2A C1A H1AA . . 119.5 ?
N1A C1A H1AA . . 119.5 ?
C1A C2A C3A . . 119.3(2) ?
C1A C2A H2AA . . 120.3 ?
C3A C2A H2AA . . 120.3 ?
C4A C3A C2A . . 118.9(2) ?
C4A C3A C6A . . 121.2(2) ?
C2A C3A C6A . . 119.9(3) ?
C3A C4A C5A . . 120.8(2) ?
C3A C4A H4AA . . 119.6 ?
C5A C4A H4AA . . 119.6 ?
N2A C5A N1A . . 117.9(2) ?
N2A C5A C4A . . 124.3(2) ?
N1A C5A C4A . . 117.7(2) ?
C3A C6A H6AA . . 109.5 ?
C3A C6A H6AB . . 109.5 ?
H6AA C6A H6AB . . 109.5 ?
C3A C6A H6AC . . 109.5 ?
H6AA C6A H6AC . . 109.5 ?
H6AB C6A H6AC . . 109.5 ?
C5B N1B C1B . . 121.7(2) ?
C5B N1B H1NB . . 118.8(17) ?
C1B N1B H1NB . . 119.3(16) ?
C5B N2B H2NB . . 120(2) ?
C5B N2B H3NB . . 120(2) ?
H2NB N2B H3NB . . 120(3) ?
C2B C1B N1B . . 121.1(2) ?
C2B C1B H1BB . . 125.9(17) ?
N1B C1B H1BB . . 112.9(17) ?
C1B C2B C3B . . 119.4(2) ?
C1B C2B H2BA . . 120.3 ?
C3B C2B H2BA . . 120.3 ?
C4B C3B C2B . . 118.8(2) ?
C4B C3B C6B . . 121.1(3) ?
C2B C3B C6B . . 120.0(3) ?
C3B C4B C5B . . 120.9(2) ?
C3B C4B H4BA . . 119.5 ?
C5B C4B H4BA . . 119.5 ?
N2B C5B N1B . . 118.1(2) ?
N2B C5B C4B . . 123.9(2) ?
N1B C5B C4B . . 118.0(2) ?
C3B C6B H6BA . . 109.5 ?
C3B C6B H6BB . . 109.5 ?
H6BA C6B H6BB . . 109.5 ?
C3B C6B H6BC . . 109.5 ?
H6BA C6B H6BC . . 109.5 ?
H6BB C6B H6BC . . 109.5 ?
O1A C7A O2A . . 128.6(3) ?
O1A C7A C8A . . 116.2(2) ?
O2A C7A C8A . . 115.2(2) ?
F2A C8A F1A . . 122.3(9) ?
F3C C8A F1C . . 114.7(11) ?
F3C C8A F2C . . 106.7(7) ?
F1C C8A F2C . . 88.3(16) ?
F2A C8A F3A . . 104.7(7) ?
F1A C8A F3A . . 93.2(7) ?
F2A C8A C7A . . 112.1(6) ?
F1A C8A C7A . . 112.8(6) ?
F3A C8A C7A . . 108.9(5) ?
O1B C7B O2B . . 128.6(3) ?
O1B C7B C8B . . 116.2(2) ?
O2B C7B C8B . . 115.2(2) ?
F3D C8B F1D . . 116.9(9) ?
F3D C8B F2D . . 103.4(9) ?
F1D C8B F2D . . 103.7(7) ?
F2B C8B F3B . . 108.5(4) ?
F2B C8B F1B . . 106.5(4) ?
F3B C8B F1B . . 101.8(3) ?
F2B C8B C7B . . 113.0(3) ?
F3B C8B C7B . . 112.8(3) ?
F1B C8B C7B . . 113.5(2) ?

loop_
_geom_bond_atom_site_label_1
_geom_bond_atom_site_label_2
_geom_bond_site_symmetry_2
_geom_bond_distance
_geom_bond_publ_flag
N1A C5A . 1.350(3) ?
N1A C1A . 1.354(3) ?
N1A H1NA . 0.89(3) ?
N2A C5A . 1.330(3) ?
N2A H2NA . 0.855(18) ?
N2A H3NA . 0.850(19) ?
C1A C2A . 1.344(4) ?
C1A H1AA . 0.93 ?
C2A C3A . 1.408(4) ?
C2A H2AA . 0.93 ?
C3A C4A . 1.366(3) ?
C3A C6A . 1.499(4) ?
C4A C5A . 1.401(3) ?
C4A H4AA . 0.93 ?
C6A H6AA . 0.96 ?
C6A H6AB . 0.96 ?
C6A H6AC . 0.96 ?
N1B C5B . 1.351(3) ?
N1B C1B . 1.356(3) ?
N1B H1NB . 0.88(3) ?
N2B C5B . 1.329(3) ?
N2B H2NB . 0.854(19) ?
N2B H3NB . 0.830(19) ?
C1B C2B . 1.338(4) ?
C1B H1BB . 0.95(3) ?
C2B C3B . 1.412(4) ?
C2B H2BA . 0.93 ?
C3B C4B . 1.356(4) ?
C3B C6B . 1.499(4) ?
C4B C5B . 1.401(3) ?
C4B H4BA . 0.93 ?
C6B H6BA . 0.96 ?
C6B H6BB . 0.96 ?
C6B H6BC . 0.96 ?
F1A C8A . 1.314(6) ?
F2A C8A . 1.301(6) ?
F3A C8A . 1.336(6) ?
F1C C8A . 1.316(6) ?
F2C C8A . 1.331(6) ?
F3C C8A . 1.306(6) ?
O1A C7A . 1.219(3) ?
O2A C7A . 1.243(3) ?
C7A C8A . 1.522(4) ?
F1B C8B . 1.343(4) ?
F2B C8B . 1.296(4) ?
F3B C8B . 1.326(4) ?
F1D C8B . 1.297(6) ?
F2D C8B . 1.307(7) ?
F3D C8B . 1.269(8) ?
O1B C7B . 1.220(3) ?
O2B C7B . 1.233(3) ?
C7B C8B . 1.526(4) ?

loop_
_geom_hbond_atom_site_label_D
_geom_hbond_atom_site_label_H
_geom_hbond_atom_site_label_A
_geom_hbond_site_symmetry_A
_geom_hbond_distance_DH
_geom_hbond_distance_HA
_geom_hbond_distance_DA
_geom_hbond_angle_DHA
_geom_hbond_publ_flag
N1A H1NA O2A 1_465 0.89(3) 1.85(3) 2.740(3) 173(2) yes
N2A H2NA O1A 1_465 0.85(2) 2.02(2) 2.871(3) 176(2) yes
N2A H3NA O2B 1_554 0.85(2) 2.04(2) 2.835(3) 156(2) yes
N1B H1NB O2B 1_554 0.87(3) 1.86(3) 2.734(3) 175(2) yes
N2B H2NB O1B 1_554 0.85(2) 2.01(2) 2.858(3) 176(3) yes
N2B H3NB O2A 1_455 0.83(3) 2.04(2) 2.848(3) 164(3) yes
C4A H4AA O1B 2_666 0.93 2.57 3.423(3) 153 yes
C6B H6BA O1A 2_656 0.96 2.57 3.518(5) 169 yes

loop_
_geom_torsion_atom_site_label_1
_geom_torsion_atom_site_label_2
_geom_torsion_atom_site_label_3
_geom_torsion_atom_site_label_4
_geom_torsion_site_symmetry_1
_geom_torsion_site_symmetry_2
_geom_torsion_site_symmetry_3
_geom_torsion_site_symmetry_4
_geom_torsion
_geom_torsion_publ_flag
C5A N1A C1A C2A . . . . 0.2(4) ?
N1A C1A C2A C3A . . . . -0.3(4) ?
C1A C2A C3A C4A . . . . 0.2(4) ?
C1A C2A C3A C6A . . . . -179.2(3) ?
C2A C3A C4A C5A . . . . 0.0(4) ?
C6A C3A C4A C5A . . . . 179.4(2) ?
C1A N1A C5A N2A . . . . 179.6(2) ?
C1A N1A C5A C4A . . . . 0.0(3) ?
C3A C4A C5A N2A . . . . -179.7(2) ?
C3A C4A C5A N1A . . . . -0.1(3) ?
C5B N1B C1B C2B . . . . 0.1(4) ?
N1B C1B C2B C3B . . . . 0.6(4) ?
C1B C2B C3B C4B . . . . -1.2(4) ?
C1B C2B C3B C6B . . . . 178.8(3) ?
C2B C3B C4B C5B . . . . 1.1(4) ?
C6B C3B C4B C5B . . . . -179.0(3) ?
C1B N1B C5B N2B . . . . 179.7(3) ?
C1B N1B C5B C4B . . . . -0.3(4) ?
C3B C4B C5B N2B . . . . 179.6(3) ?
C3B C4B C5B N1B . . . . -0.3(4) ?
O1A C7A C8A F2A . . . . -75.6(8) ?
O2A C7A C8A F2A . . . . 103.9(8) ?
O1A C7A C8A F3C . . . . 20.8(11) ?
O2A C7A C8A F3C . . . . -159.7(11) ?
O1A C7A C8A F1A . . . . 141.7(6) ?
O2A C7A C8A F1A . . . . -38.8(6) ?
O1A C7A C8A F1C . . . . 159.8(10) ?
O2A C7A C8A F1C . . . . -20.6(10) ?
O1A C7A C8A F2C . . . . -101.8(11) ?
O2A C7A C8A F2C . . . . 77.7(11) ?
O1A C7A C8A F3A . . . . 39.7(6) ?
O2A C7A C8A F3A . . . . -140.8(6) ?
O1B C7B C8B F3D . . . . -57.7(10) ?
O2B C7B C8B F3D . . . . 122.7(10) ?
O1B C7B C8B F2B . . . . 96.6(5) ?
O2B C7B C8B F2B . . . . -83.0(5) ?
O1B C7B C8B F1D . . . . 169.3(10) ?
O2B C7B C8B F1D . . . . -10.3(10) ?
O1B C7B C8B F2D . . . . 55.9(8) ?
O2B C7B C8B F2D . . . . -123.7(7) ?
O1B C7B C8B F3B . . . . -26.9(4) ?
O2B C7B C8B F3B . . . . 153.5(3) ?
O1B C7B C8B F1B . . . . -142.0(3) ?
O2B C7B C8B F1B . . . . 38.4(4) ?
